data_7247511
loop_
_publ_author_name
'Zhao, Tian-Tian'
'Zhang, Xu-Gang'
'He, Wen-Bo'
'Xu, Peng-Fei'

_publ_section_title
;
 A novel approach for synthesizing \a-amino acids via formate mediated
 hydrogen transfer using a carbon source
;
_journal_issue 21
_journal_name_full 'Green Chemistry'
_journal_page_first 8539
_journal_page_last 8543
_journal_paper_doi 10.1039/D3GC02955G
_journal_volume 25
_journal_year 2023
_chemical_formula_moiety 'C21 H18 Cl N O2'
_chemical_formula_sum 'C21 H18 Cl N O2'
_chemical_formula_weight 351.81
_space_group_crystal_system monoclinic
_space_group_IT_number 14
_space_group_name_Hall '-P 2yn'
_space_group_name_H-M_alt 'P 1 21/n 1'
_atom_sites_solution_hydrogens mixed
_atom_sites_solution_primary dual
_audit_creation_date 2023-02-24
_audit_creation_method
;
Olex2 1.3-ac4
(compiled 2019.04.23 svn.r3594 for Rigaku Oxford Diffraction, GUI svn.r5739)
;
_audit_update_record
;
2023-02-27 deposited with the CCDC.	2023-10-10 downloaded from the CCDC.
;
_cell_angle_alpha 90
_cell_angle_beta 99.135(2)
_cell_angle_gamma 90
_cell_formula_units_Z 4
_cell_length_a 10.4508(2)
_cell_length_b 12.4654(2)
_cell_length_c 14.1577(3)
_cell_measurement_reflns_used 7897
_cell_measurement_temperature 300.88(10)
_cell_measurement_theta_max 76.3080
_cell_measurement_theta_min 3.1150
_cell_volume 1820.98(6)
_computing_cell_refinement 'CrysAlisPro 1.171.41.113a (Rigaku OD, 2021)'
_computing_data_collection 'CrysAlisPro 1.171.41.113a (Rigaku OD, 2021)'
_computing_data_reduction 'CrysAlisPro 1.171.41.113a (Rigaku OD, 2021)'
_computing_molecular_graphics 'Olex2 (Dolomanov et al., 2009)'
_computing_publication_material 'Olex2 (Dolomanov et al., 2009)'
_computing_structure_refinement 'ShelXL (Sheldrick, 2015)'
_computing_structure_solution 'ShelXT (Sheldrick, 2015)'
_diffrn_ambient_environment air
_diffrn_ambient_temperature 300.88(10)
_diffrn_detector 'Hybrid Pixel Array Detector'
_diffrn_detector_area_resol_mean 10.0000
_diffrn_detector_type HyPix
_diffrn_measured_fraction_theta_full 0.984
_diffrn_measured_fraction_theta_max 0.940
_diffrn_measurement_details
;
List of Runs (angles in degrees, time in seconds):

  # Type    Start    End  Width  t~exp~   \w     \q     \k     \f   Frames
#--------------------------------------------------------------------------
  1  \w    -49.00  13.00   1.00    0.10    --  -45.27  72.00 135.00   62
  2  \w    -51.00 -25.00   1.00    0.17    -- -100.00  45.00 150.00   26
  3  \w    -54.00 -29.00   1.00    0.17    -- -100.00  45.00 120.00   25
  4  \w    -94.00 -37.00   1.00    0.17    -- -100.00  72.00 135.00   57
  5  \w    -54.00 -25.00   1.00    0.17    -- -100.00  45.00   0.00   29
  6  \w    -52.00 -26.00   1.00    0.17    -- -100.00  45.00 -60.00   26
  7  \w    -54.00 -26.00   1.00    0.17    -- -100.00  45.00 -90.00   28
  8  \w    -73.00 -27.00   1.00    0.17    -- -100.00  61.00-150.00   46
  9  \w   -118.00 -22.00   1.00    0.10    --  -45.27 -72.00   5.00   96
 10  \w     45.00  70.00   1.00    0.10    --   45.27  72.00 135.00   25
 11  \w     88.00 173.00   1.00    0.17    --  109.66  72.00 135.00   85
 12  \w    132.00 174.00   1.00    0.17    --  109.66  15.00  90.00   42
 13  \w    104.00 173.00   1.00    0.17    --  109.66  45.00  60.00   69
 14  \w     78.00 123.00   1.00    0.17    --  109.66  15.00  90.00   45
 15  \w     42.00  84.00   1.00    0.17    --  109.66 -72.00   5.00   42
 16  \w     42.00  67.00   1.00    0.17    --  109.66 -61.00  30.00   25
 17  \w     37.00  62.00   1.00    0.17    --  109.66 -61.00  60.00   25
 18  \w     36.00  61.00   1.00    0.17    --  109.66 -61.00 150.00   25
 19  \w    -11.00  22.00   1.00    0.10    --   45.27 -72.00   5.00   33
 20  \w    -23.00  23.00   1.00    0.10    --   45.27 -19.00   0.00   46
 21  \w     36.00  67.00   1.00    0.17    --  109.66 -61.00 -90.00   31
 22  \w     44.00  95.00   1.00    0.17    --  109.66 -77.00 -90.00   51
 23  \w     83.00 108.00   1.00    0.17    --  109.66-125.00 -90.00   25
 24  \w     38.00  66.00   1.00    0.17    --  109.66 -61.00 -60.00   28
 25  \w     37.00  69.00   1.00    0.17    --  109.66-125.00 -90.00   32
 26  \w    -30.00   9.00   1.00    0.10    --   45.27 -19.00-150.00   39
 27  \w   -164.00-139.00   1.00    0.17    -- -100.00 -72.00   5.00   25
;
_diffrn_measurement_device 'four-circle diffractometer'
_diffrn_measurement_device_type 'ROD, Synergy Custom system, HyPix'
_diffrn_measurement_method '\w scans'
_diffrn_orient_matrix_type 'CrysAlisPro convention (1999,Acta A55,543-557)'
_diffrn_orient_matrix_UB_11 0.0555580000
_diffrn_orient_matrix_UB_12 -0.0196272000
_diffrn_orient_matrix_UB_13 -0.0931131000
_diffrn_orient_matrix_UB_21 -0.0790848000
_diffrn_orient_matrix_UB_22 -0.1045977000
_diffrn_orient_matrix_UB_23 -0.0165686000
_diffrn_orient_matrix_UB_31 -0.1136745000
_diffrn_orient_matrix_UB_32 0.0628210000
_diffrn_orient_matrix_UB_33 -0.0566687000
_diffrn_radiation_monochromator mirror
_diffrn_radiation_probe x-ray
_diffrn_radiation_type 'Cu K\a'
_diffrn_radiation_wavelength 1.54184
_diffrn_reflns_av_R_equivalents 0.0187
_diffrn_reflns_av_unetI/netI 0.0169
_diffrn_reflns_Laue_measured_fraction_full 0.984
_diffrn_reflns_Laue_measured_fraction_max 0.940
_diffrn_reflns_limit_h_max 13
_diffrn_reflns_limit_h_min -12
_diffrn_reflns_limit_k_max 15
_diffrn_reflns_limit_k_min -11
_diffrn_reflns_limit_l_max 17
_diffrn_reflns_limit_l_min -17
_diffrn_reflns_number 12011
_diffrn_reflns_point_group_measured_fraction_full 0.984
_diffrn_reflns_point_group_measured_fraction_max 0.940
_diffrn_reflns_theta_full 67.684
_diffrn_reflns_theta_max 76.528
_diffrn_reflns_theta_min 4.753
_diffrn_source 'Rotating-anode X-ray tube'
_diffrn_source_type 'Rigaku (Cu) X-ray Source'
_exptl_absorpt_coefficient_mu 1.960
_exptl_absorpt_correction_T_max 1.00000
_exptl_absorpt_correction_T_min 0.74705
_exptl_absorpt_correction_type multi-scan
_exptl_absorpt_process_details
;
CrysAlisPro 1.171.41.113a (Rigaku Oxford Diffraction, 2021)
Empirical absorption correction using spherical harmonics,
implemented in SCALE3 ABSPACK scaling algorithm.
;
_exptl_crystal_colour 'clear light colourless'
_exptl_crystal_colour_lustre clear
_exptl_crystal_colour_modifier light
_exptl_crystal_colour_primary colourless
_exptl_crystal_density_diffrn 1.283
_exptl_crystal_description block
_exptl_crystal_F_000 736
_exptl_crystal_size_max 0.14
_exptl_crystal_size_mid 0.11
_exptl_crystal_size_min 0.07
_refine_diff_density_max 0.285
_refine_diff_density_min -0.349
_refine_diff_density_rms 0.029
_refine_ls_extinction_coef 0.0066(7)
_refine_ls_extinction_expression Fc^*^=kFc[1+0.001xFc^2^\l^3^/sin(2\q)]^-1/4^
_refine_ls_extinction_method 'SHELXL-2018/3 (Sheldrick 2018)'
_refine_ls_goodness_of_fit_ref 1.060
_refine_ls_hydrogen_treatment mixed
_refine_ls_matrix_type full
_refine_ls_number_parameters 232
_refine_ls_number_reflns 3599
_refine_ls_number_restraints 0
_refine_ls_restrained_S_all 1.060
_refine_ls_R_factor_all 0.0414
_refine_ls_R_factor_gt 0.0381
_refine_ls_shift/su_max 0.001
_refine_ls_shift/su_mean 0.000
_refine_ls_structure_factor_coef Fsqd
_refine_ls_weighting_details 'w=1/[\s^2^(Fo^2^)+(0.0457P)^2^+0.4251P] where P=(Fo^2^+2Fc^2^)/3'
_refine_ls_weighting_scheme calc
_refine_ls_wR_factor_gt 0.0988
_refine_ls_wR_factor_ref 0.1009
_reflns_Friedel_coverage 0.000
_reflns_number_gt 3253
_reflns_number_total 3599
_reflns_threshold_expression 'I > 2\s(I)'
_cod_data_source_file d3gc02955g2.cif
_cod_data_source_block zhaott_2_0224_autored
_cod_depositor_comments 'Adding full bibliography for 7247510--7247511.cif.'
_cod_database_code 7247511
_shelx_shelxl_version_number 2018/3
_shelx_space_group_comment
;
The symmetry employed for this shelxl refinement is uniquely defined
by the following loop, which should always be used as a source of
symmetry information in preference to the above space-group names.
They are only intended as comments.
;
_shelx_estimated_absorpt_t_max 0.875
_shelx_estimated_absorpt_t_min 0.771
_reflns_odcompleteness_completeness 97.79
_reflns_odcompleteness_iscentric 1
_reflns_odcompleteness_theta 66.97
_olex2_refinement_description
;
1. Fixed Uiso
 At 1.2 times of:
  All C(H) groups
 At 1.5 times of:
  All C(H,H,H) groups
2.a Aromatic/amide H refined with riding coordinates:
 C2(H2), C3(H3), C5(H5), C6(H6), C9(H9), C10(H10), C11(H11), C12(H12),
 C13(H13), C17(H17), C18(H18), C19(H19), C20(H20), C21(H21)
2.b Idealised Me refined as rotating group:
 C15(H15A,H15B,H15C)
;
_olex2_submission_special_instructions 'No special instructions were received'
_oxdiff_exptl_absorpt_empirical_details
;
Empirical correction (ABSPACK) includes:
- Absorption correction using spherical harmonics
- Frame scaling
;
_oxdiff_exptl_absorpt_empirical_full_max 1.555
_oxdiff_exptl_absorpt_empirical_full_min 0.687

loop_
_space_group_symop_operation_xyz
'x, y, z'
'-x+1/2, y+1/2, -z+1/2'
'-x, -y, -z'
'x-1/2, -y-1/2, z-1/2'

loop_
_atom_site_label
_atom_site_type_symbol
_atom_site_fract_x
_atom_site_fract_y
_atom_site_fract_z
_atom_site_U_iso_or_equiv
_atom_site_adp_type
_atom_site_occupancy
_atom_site_site_symmetry_order
_atom_site_calc_flag
_atom_site_refinement_flags_posn
_atom_site_refinement_flags_adp
_atom_site_refinement_flags_occupancy
_atom_site_disorder_assembly
_atom_site_disorder_group
Cl1 Cl 0.75017(6) 0.94594(5) 0.20882(4) 0.0908(2) Uani 1 1 d . . . . .
O1 O 0.14081(9) 0.51733(8) 0.41427(7) 0.0491(3) Uani 1 1 d . . . . .
O2 O 0.34423(10) 0.48970(9) 0.48296(9) 0.0601(3) Uani 1 1 d . . . . .
N1 N 0.43343(10) 0.66711(9) 0.41809(8) 0.0394(3) Uani 1 1 d . . . . .
H1 H 0.4721(16) 0.6056(14) 0.4345(12) 0.051(4) Uiso 1 1 d . . . . .
C1 C 0.50478(12) 0.73441(10) 0.36746(8) 0.0364(3) Uani 1 1 d . . . . .
C2 C 0.46213(14) 0.83630(11) 0.33645(10) 0.0466(3) Uani 1 1 d . . . . .
H2 H 0.381827 0.860663 0.347758 0.056 Uiso 1 1 calc R . . . .
C3 C 0.53819(16) 0.90150(12) 0.28899(11) 0.0546(4) Uani 1 1 d . . . . .
H3 H 0.509149 0.969423 0.268537 0.065 Uiso 1 1 calc R . . . .
C4 C 0.65630(16) 0.86571(13) 0.27224(11) 0.0544(4) Uani 1 1 d . . . . .
C5 C 0.70165(15) 0.76606(13) 0.30292(11) 0.0547(4) Uani 1 1 d . . . . .
H5 H 0.782525 0.742781 0.291888 0.066 Uiso 1 1 calc R . . . .
C6 C 0.62581(14) 0.70099(11) 0.35028(10) 0.0456(3) Uani 1 1 d . . . . .
H6 H 0.656268 0.633549 0.371069 0.055 Uiso 1 1 calc R . . . .
C7 C 0.29270(12) 0.65501(9) 0.39480(9) 0.0367(3) Uani 1 1 d . . . . .
C8 C 0.25131(12) 0.64960(10) 0.28554(9) 0.0401(3) Uani 1 1 d . . . . .
C9 C 0.29598(16) 0.56358(12) 0.23748(11) 0.0513(3) Uani 1 1 d . . . . .
H9 H 0.345645 0.510808 0.272386 0.062 Uiso 1 1 calc R . . . .
C10 C 0.26842(19) 0.55462(15) 0.13923(12) 0.0648(5) Uani 1 1 d . . . . .
H10 H 0.298766 0.495954 0.108767 0.078 Uiso 1 1 calc R . . . .
C11 C 0.1963(2) 0.63214(18) 0.08639(12) 0.0724(5) Uani 1 1 d . . . . .
H11 H 0.176682 0.625940 0.020213 0.087 Uiso 1 1 calc R . . . .
C12 C 0.15332(18) 0.71899(17) 0.13219(13) 0.0699(5) Uani 1 1 d . . . . .
H12 H 0.105641 0.772262 0.096489 0.084 Uiso 1 1 calc R . . . .
C13 C 0.18023(15) 0.72833(13) 0.23145(11) 0.0530(4) Uani 1 1 d . . . . .
H13 H 0.150417 0.787557 0.261479 0.064 Uiso 1 1 calc R . . . .
C14 C 0.26406(13) 0.54442(10) 0.43642(9) 0.0392(3) Uani 1 1 d . . . . .
C15 C 0.10455(16) 0.41428(12) 0.44957(12) 0.0554(4) Uani 1 1 d . . . . .
H15A H 0.149818 0.358190 0.422161 0.083 Uiso 1 1 calc GR . . . .
H15B H 0.012829 0.403996 0.431926 0.083 Uiso 1 1 calc GR . . . .
H15C H 0.126997 0.412451 0.517985 0.083 Uiso 1 1 calc GR . . . .
C16 C 0.22109(13) 0.73828(10) 0.44784(9) 0.0413(3) Uani 1 1 d . . . . .
C17 C 0.29000(16) 0.79866(12) 0.52096(10) 0.0536(4) Uani 1 1 d . . . . .
H17 H 0.379652 0.792002 0.534788 0.064 Uiso 1 1 calc R . . . .
C18 C 0.2264(2) 0.86903(15) 0.57377(13) 0.0685(5) Uani 1 1 d . . . . .
H18 H 0.273900 0.909176 0.622546 0.082 Uiso 1 1 calc R . . . .
C19 C 0.0943(2) 0.87990(15) 0.55473(15) 0.0731(5) Uani 1 1 d . . . . .
H19 H 0.052113 0.926772 0.590599 0.088 Uiso 1 1 calc R . . . .
C20 C 0.02476(18) 0.82081(14) 0.48204(15) 0.0683(5) Uani 1 1 d . . . . .
H20 H -0.064780 0.828445 0.468241 0.082 Uiso 1 1 calc R . . . .
C21 C 0.08716(15) 0.75014(12) 0.42935(13) 0.0540(4) Uani 1 1 d . . . . .
H21 H 0.038911 0.710013 0.380917 0.065 Uiso 1 1 calc R . . . .

loop_
_atom_site_aniso_label
_atom_site_aniso_U_11
_atom_site_aniso_U_22
_atom_site_aniso_U_33
_atom_site_aniso_U_23
_atom_site_aniso_U_13
_atom_site_aniso_U_12
Cl1 0.1041(4) 0.0879(4) 0.0886(4) 0.0155(3) 0.0410(3) -0.0376(3)
O1 0.0438(5) 0.0415(5) 0.0616(6) 0.0120(4) 0.0073(4) -0.0054(4)
O2 0.0471(6) 0.0522(6) 0.0798(8) 0.0306(5) 0.0065(5) 0.0041(5)
N1 0.0355(6) 0.0376(5) 0.0445(6) 0.0089(4) 0.0048(4) 0.0024(4)
C1 0.0377(6) 0.0366(6) 0.0337(6) 0.0004(5) 0.0021(5) -0.0026(5)
C2 0.0438(7) 0.0396(7) 0.0557(8) 0.0070(6) 0.0060(6) 0.0010(5)
C3 0.0625(9) 0.0413(7) 0.0579(9) 0.0113(6) 0.0036(7) -0.0079(6)
C4 0.0628(9) 0.0564(9) 0.0456(7) 0.0034(6) 0.0133(7) -0.0202(7)
C5 0.0492(8) 0.0629(9) 0.0555(8) -0.0018(7) 0.0195(7) -0.0042(7)
C6 0.0476(7) 0.0429(7) 0.0480(7) 0.0025(6) 0.0128(6) 0.0035(6)
C7 0.0355(6) 0.0341(6) 0.0405(6) 0.0056(5) 0.0058(5) 0.0008(5)
C8 0.0378(6) 0.0411(7) 0.0408(6) 0.0068(5) 0.0041(5) -0.0069(5)
C9 0.0577(9) 0.0506(8) 0.0465(8) 0.0010(6) 0.0114(6) -0.0042(6)
C10 0.0753(11) 0.0715(11) 0.0500(9) -0.0088(8) 0.0178(8) -0.0214(9)
C11 0.0800(12) 0.0928(14) 0.0415(8) 0.0046(9) 0.0012(8) -0.0344(11)
C12 0.0657(11) 0.0802(12) 0.0566(10) 0.0277(9) -0.0126(8) -0.0158(9)
C13 0.0519(8) 0.0503(8) 0.0532(8) 0.0135(6) -0.0024(6) -0.0041(6)
C14 0.0409(7) 0.0371(6) 0.0408(6) 0.0051(5) 0.0107(5) 0.0017(5)
C15 0.0564(9) 0.0435(7) 0.0687(10) 0.0098(7) 0.0170(7) -0.0095(6)
C16 0.0450(7) 0.0356(6) 0.0448(7) 0.0070(5) 0.0115(5) 0.0039(5)
C17 0.0595(9) 0.0543(8) 0.0464(8) -0.0013(6) 0.0069(6) 0.0071(7)
C18 0.0914(13) 0.0628(10) 0.0528(9) -0.0091(7) 0.0164(9) 0.0089(9)
C19 0.0911(14) 0.0580(10) 0.0797(12) 0.0013(9) 0.0428(11) 0.0183(9)
C20 0.0573(10) 0.0563(9) 0.0983(14) 0.0061(9) 0.0342(9) 0.0115(8)
C21 0.0455(8) 0.0442(7) 0.0744(10) 0.0025(7) 0.0157(7) 0.0027(6)

loop_
_atom_type_symbol
_atom_type_description
_atom_type_scat_dispersion_real
_atom_type_scat_dispersion_imag
_atom_type_scat_source
C C 0.0181 0.0091 'International Tables Vol C Tables 4.2.6.8 and 6.1.1.4'
H H 0.0000 0.0000 'International Tables Vol C Tables 4.2.6.8 and 6.1.1.4'
Cl Cl 0.3639 0.7018 'International Tables Vol C Tables 4.2.6.8 and 6.1.1.4'
N N 0.0311 0.0180 'International Tables Vol C Tables 4.2.6.8 and 6.1.1.4'
O O 0.0492 0.0322 'International Tables Vol C Tables 4.2.6.8 and 6.1.1.4'

loop_
_geom_angle_atom_site_label_1
_geom_angle_atom_site_label_2
_geom_angle_atom_site_label_3
_geom_angle
_geom_angle_site_symmetry_1
_geom_angle_site_symmetry_3
_geom_angle_publ_flag
C14 O1 C15 116.30(11) . . ?
C1 N1 C7 123.15(10) . . ?
C2 C1 N1 122.68(12) . . ?
C6 C1 N1 119.06(11) . . ?
C6 C1 C2 118.21(12) . . ?
C3 C2 C1 120.58(14) . . ?
C4 C3 C2 119.76(14) . . ?
C3 C4 Cl1 119.89(12) . . ?
C3 C4 C5 121.00(13) . . ?
C5 C4 Cl1 119.09(13) . . ?
C4 C5 C6 119.25(14) . . ?
C5 C6 C1 121.19(13) . . ?
N1 C7 C8 110.05(10) . . ?
N1 C7 C14 104.74(9) . . ?
N1 C7 C16 111.65(10) . . ?
C8 C7 C14 107.64(10) . . ?
C8 C7 C16 115.96(10) . . ?
C16 C7 C14 106.02(10) . . ?
C9 C8 C7 117.57(12) . . ?
C13 C8 C7 124.36(13) . . ?
C13 C8 C9 117.91(13) . . ?
C10 C9 C8 121.57(15) . . ?
C11 C10 C9 120.10(18) . . ?
C10 C11 C12 119.35(16) . . ?
C11 C12 C13 120.88(16) . . ?
C8 C13 C12 120.17(16) . . ?
O1 C14 C7 112.20(10) . . ?
O2 C14 O1 123.89(12) . . ?
O2 C14 C7 123.91(12) . . ?
C17 C16 C7 119.63(12) . . ?
C17 C16 C21 118.11(13) . . ?
C21 C16 C7 122.11(13) . . ?
C16 C17 C18 120.60(16) . . ?
C19 C18 C17 120.65(17) . . ?
C18 C19 C20 119.36(16) . . ?
C19 C20 C21 120.41(16) . . ?
C20 C21 C16 120.87(16) . . ?

loop_
_geom_bond_atom_site_label_1
_geom_bond_atom_site_label_2
_geom_bond_distance
_geom_bond_site_symmetry_2
_geom_bond_publ_flag
Cl1 C4 1.7460(15) . ?
O1 C14 1.3203(16) . ?
O1 C15 1.4504(16) . ?
O2 C14 1.1942(16) . ?
N1 C1 1.3941(16) . ?
N1 C7 1.4630(16) . ?
C1 C2 1.3937(18) . ?
C1 C6 1.3893(19) . ?
C2 C3 1.383(2) . ?
C3 C4 1.368(2) . ?
C4 C5 1.375(2) . ?
C5 C6 1.380(2) . ?
C7 C8 1.5402(18) . ?
C7 C14 1.5470(16) . ?
C7 C16 1.5427(18) . ?
C8 C9 1.390(2) . ?
C8 C13 1.3859(19) . ?
C9 C10 1.380(2) . ?
C10 C11 1.372(3) . ?
C11 C12 1.373(3) . ?
C12 C13 1.394(2) . ?
C16 C17 1.386(2) . ?
C16 C21 1.390(2) . ?
C17 C18 1.388(2) . ?
C18 C19 1.371(3) . ?
C19 C20 1.376(3) . ?
C20 C21 1.383(2) . ?
